data_4312156
loop_
_publ_author_name
'Russell C. Pratt'
'Liviu M. Mirica'
'T. Daniel P. Stack'

_publ_section_title
;
 Snapshots of a Metamorphosing Cu(II) Ground State in a Galactose
 Oxidase-Inspired Complex
;
_journal_name_full 'Inorganic Chemistry'
_journal_page_first 8030
_journal_page_last 8039
_journal_paper_doi 10.1021/ic048904z
_journal_volume 43
_journal_year 2004
_chemical_formula_moiety 'C40 H52 Cu N2 O2 S2'
_chemical_formula_sum 'C40 H52 Cu N2 O2 S2'
_chemical_formula_weight 720.50
_chemical_name_systematic
; 
 ? 
;
_space_group_IT_number 14
_symmetry_cell_setting monoclinic
_symmetry_space_group_name_Hall '-P 2ybc'
_symmetry_space_group_name_H-M 'P 1 21/c 1'
_atom_sites_solution_hydrogens geom
_atom_sites_solution_primary direct
_atom_sites_solution_secondary difmap
_audit_creation_method SHELXL-97
_cell_angle_alpha 90.00
_cell_angle_beta 98.4560(10)
_cell_angle_gamma 90.00
_cell_formula_units_Z 4
_cell_length_a 10.91000(10)
_cell_length_b 14.2681(2)
_cell_length_c 24.5397(4)
_cell_measurement_reflns_used 4336
_cell_measurement_temperature 132(2)
_cell_measurement_theta_max 23.82
_cell_measurement_theta_min 1.66
_cell_volume 3778.45(9)
_computing_structure_refinement 'SHELXL-97 (Sheldrick, 1997)'
_computing_structure_solution 'SHELXS-97 (Sheldrick, 1990)'
_diffrn_ambient_temperature 132(2)
_diffrn_measured_fraction_theta_full 0.995
_diffrn_measured_fraction_theta_max 0.995
_diffrn_measurement_device_type
;
;
_diffrn_measurement_method
;
;
_diffrn_radiation_monochromator graphite
_diffrn_radiation_source 'fine-focus sealed tube'
_diffrn_radiation_type MoK\a
_diffrn_radiation_wavelength 0.71073
_diffrn_reflns_av_R_equivalents 0.0686
_diffrn_reflns_av_sigmaI/netI 0.0848
_diffrn_reflns_limit_h_max 9
_diffrn_reflns_limit_h_min -12
_diffrn_reflns_limit_k_max 14
_diffrn_reflns_limit_k_min -16
_diffrn_reflns_limit_l_max 27
_diffrn_reflns_limit_l_min -27
_diffrn_reflns_number 15860
_diffrn_reflns_theta_full 23.82
_diffrn_reflns_theta_max 23.82
_diffrn_reflns_theta_min 1.66
_diffrn_standards_decay_% 'not measured'
_diffrn_standards_interval_count 'not measured'
_diffrn_standards_interval_time 'not measured'
_diffrn_standards_number 'not measured'
_exptl_absorpt_coefficient_mu 0.724
_exptl_absorpt_correction_T_max 0.87
_exptl_absorpt_correction_T_min 0.45
_exptl_absorpt_correction_type multi-scan
_exptl_absorpt_process_details 'Sheldrick SADABS'
_exptl_crystal_colour red
_exptl_crystal_density_diffrn 1.267
_exptl_crystal_density_method 'not measured'
_exptl_crystal_description rhombic
_exptl_crystal_F_000 1532
_exptl_crystal_size_max 0.26
_exptl_crystal_size_mid 0.23
_exptl_crystal_size_min 0.2
_refine_diff_density_max 0.437
_refine_diff_density_min -0.766
_refine_diff_density_rms 0.078
_refine_ls_extinction_method none
_refine_ls_goodness_of_fit_ref 0.998
_refine_ls_hydrogen_treatment mixed
_refine_ls_matrix_type full
_refine_ls_number_parameters 436
_refine_ls_number_reflns 5781
_refine_ls_number_restraints 0
_refine_ls_restrained_S_all 0.998
_refine_ls_R_factor_all 0.0832
_refine_ls_R_factor_gt 0.0476
_refine_ls_shift/su_max 0.000
_refine_ls_shift/su_mean 0.000
_refine_ls_structure_factor_coef Fsqd
_refine_ls_weighting_details 'calc w=1/[\s^2^(Fo^2^)+(0.0611P)^2^+0.0000P] where P=(Fo^2^+2Fc^2^)/3'
_refine_ls_weighting_scheme calc
_refine_ls_wR_factor_gt 0.1070
_refine_ls_wR_factor_ref 0.1214
_reflns_number_gt 4033
_reflns_number_total 5781
_reflns_threshold_expression >2sigma(I)
_cod_data_source_file ic048904zsi20040809_062433_3.cif
_cod_data_source_block shelxl
_cod_original_cell_volume 3778.44(9)
_cod_original_sg_symbol_H-M 'P 21/c'
_cod_database_code 4312156

loop_
_symmetry_equiv_pos_as_xyz
'x, y, z'
'-x, y+1/2, -z+1/2'
'-x, -y, -z'
'x, -y-1/2, z-1/2'

loop_
_atom_site_label
_atom_site_type_symbol
_atom_site_fract_x
_atom_site_fract_y
_atom_site_fract_z
_atom_site_U_iso_or_equiv
_atom_site_adp_type
_atom_site_occupancy
_atom_site_symmetry_multiplicity
_atom_site_calc_flag
_atom_site_refinement_flags
_atom_site_disorder_assembly
_atom_site_disorder_group
Cu1 Cu 0.04291(4) 0.20284(3) 0.333265(17) 0.01835(15) Uani 1 1 d . . .
S1 S 0.12831(9) 0.28164(6) 0.25103(4) 0.0209(2) Uani 1 1 d . . .
S2 S 0.01715(9) 0.08421(7) 0.41291(4) 0.0230(3) Uani 1 1 d . . .
O1 O -0.0923(2) 0.16718(17) 0.27755(9) 0.0203(6) Uani 1 1 d . . .
O2 O 0.1753(2) 0.24533(17) 0.38690(9) 0.0209(6) Uani 1 1 d . . .
N1 N 0.1509(3) 0.0900(2) 0.31022(12) 0.0214(7) Uani 1 1 d . . .
N2 N -0.0598(3) 0.3166(2) 0.35214(11) 0.0194(7) Uani 1 1 d . . .
C1 C 0.2826(4) -0.0601(3) 0.27729(17) 0.0372(11) Uani 1 1 d . . .
H1 H 0.3278 -0.1115 0.2657 0.045 Uiso 1 1 calc R . .
C2 C 0.3005(4) 0.0294(3) 0.25842(16) 0.0313(10) Uani 1 1 d . . .
H2 H 0.3582 0.0400 0.2336 0.038 Uiso 1 1 calc R . .
C3 C 0.2347(3) 0.1027(3) 0.27567(14) 0.0220(9) Uani 1 1 d . . .
C4 C 0.2573(3) 0.2006(3) 0.25592(16) 0.0247(9) Uani 1 1 d . . .
H4A H 0.2836 0.1957 0.2191 0.030 Uiso 1 1 calc R . .
H4B H 0.3274 0.2279 0.2811 0.030 Uiso 1 1 calc R . .
C5 C 0.0099(3) 0.2257(2) 0.20441(14) 0.0173(9) Uani 1 1 d . . .
C6 C -0.0894(3) 0.1822(2) 0.22468(14) 0.0194(9) Uani 1 1 d . . .
C7 C -0.1927(3) 0.1540(2) 0.18421(14) 0.0161(8) Uani 1 1 d . . .
C8 C -0.1807(3) 0.1636(2) 0.12879(14) 0.0193(9) Uani 1 1 d . . .
H8 H -0.2483 0.1440 0.1024 0.023 Uiso 1 1 calc R . .
C9 C -0.0765(3) 0.2001(2) 0.10898(14) 0.0190(8) Uani 1 1 d . . .
C10 C 0.0169(3) 0.2339(2) 0.14807(14) 0.0193(9) Uani 1 1 d . . .
H10 H 0.0871 0.2632 0.1366 0.023 Uiso 1 1 calc R . .
C11 C -0.3104(3) 0.1127(3) 0.20207(14) 0.0192(9) Uani 1 1 d . . .
C12 C -0.2784(4) 0.0173(3) 0.23043(17) 0.0327(10) Uani 1 1 d . . .
H12A H -0.2161 0.0266 0.2631 0.049 Uiso 1 1 calc R . .
H12B H -0.2453 -0.0251 0.2047 0.049 Uiso 1 1 calc R . .
H12C H -0.3533 -0.0101 0.2415 0.049 Uiso 1 1 calc R . .
C13 C -0.3641(4) 0.1782(3) 0.24149(16) 0.0314(10) Uani 1 1 d . . .
H13A H -0.4324 0.1468 0.2559 0.047 Uiso 1 1 calc R . .
H13B H -0.3949 0.2353 0.2218 0.047 Uiso 1 1 calc R . .
H13C H -0.2994 0.1948 0.2721 0.047 Uiso 1 1 calc R . .
C14 C -0.4118(4) 0.0949(3) 0.15346(15) 0.0317(10) Uani 1 1 d . . .
H14A H -0.4853 0.0695 0.1669 0.048 Uiso 1 1 calc R . .
H14B H -0.3821 0.0499 0.1283 0.048 Uiso 1 1 calc R . .
H14C H -0.4333 0.1539 0.1340 0.048 Uiso 1 1 calc R . .
C15 C -0.0683(4) 0.2022(3) 0.04680(15) 0.0247(9) Uani 1 1 d . . .
C16 C 0.0653(4) 0.2155(3) 0.03600(17) 0.0438(13) Uani 1 1 d . . .
H16A H 0.1184 0.1677 0.0562 0.066 Uiso 1 1 calc R . .
H16B H 0.0946 0.2779 0.0484 0.066 Uiso 1 1 calc R . .
H16C H 0.0685 0.2093 -0.0035 0.066 Uiso 1 1 calc R . .
C17 C -0.1479(4) 0.2819(3) 0.01960(16) 0.0372(11) Uani 1 1 d . . .
H17A H -0.1524 0.2774 -0.0205 0.056 Uiso 1 1 calc R . .
H17B H -0.1110 0.3421 0.0323 0.056 Uiso 1 1 calc R . .
H17C H -0.2315 0.2773 0.0295 0.056 Uiso 1 1 calc R . .
C18 C -0.1154(4) 0.1093(3) 0.01998(14) 0.0303(10) Uani 1 1 d . . .
H18A H -0.2039 0.1023 0.0223 0.045 Uiso 1 1 calc R . .
H18B H -0.0695 0.0571 0.0393 0.045 Uiso 1 1 calc R . .
H18C H -0.1031 0.1090 -0.0188 0.045 Uiso 1 1 calc R . .
C19 C 0.1985(4) -0.0738(3) 0.31308(16) 0.0306(10) Uani 1 1 d . . .
H19 H 0.1848 -0.1347 0.3267 0.037 Uiso 1 1 calc R . .
C20 C 0.1340(3) 0.0028(3) 0.32906(15) 0.0234(9) Uani 1 1 d . . .
C21 C 0.0397(4) -0.0118(3) 0.36694(15) 0.0277(10) Uani 1 1 d . . .
H21A H 0.0638 -0.0680 0.3896 0.033 Uiso 1 1 calc R . .
H21B H -0.0409 -0.0255 0.3442 0.033 Uiso 1 1 calc R . .
C22 C 0.1676(3) 0.1138(3) 0.44719(14) 0.0189(9) Uani 1 1 d . . .
C23 C 0.2231(3) 0.1951(3) 0.43037(14) 0.0193(9) Uani 1 1 d . . .
C24 C 0.3342(3) 0.2270(2) 0.46408(15) 0.0189(9) Uani 1 1 d . . .
C25 C 0.3804(3) 0.1744(2) 0.50955(15) 0.0213(9) Uani 1 1 d . . .
H25 H 0.4548 0.1953 0.5311 0.026 Uiso 1 1 calc R . .
C26 C 0.3263(3) 0.0925(3) 0.52642(15) 0.0216(9) Uani 1 1 d . . .
C27 C 0.2177(3) 0.0634(3) 0.49446(14) 0.0212(9) Uani 1 1 d . . .
H27 H 0.1766 0.0088 0.5046 0.025 Uiso 1 1 calc R . .
C28 C 0.3931(3) 0.3202(3) 0.45030(15) 0.0245(9) Uani 1 1 d . . .
C29 C 0.4237(4) 0.3193(3) 0.39093(15) 0.0291(10) Uani 1 1 d . . .
H29A H 0.4619 0.3790 0.3832 0.044 Uiso 1 1 calc R . .
H29B H 0.3473 0.3102 0.3650 0.044 Uiso 1 1 calc R . .
H29C H 0.4814 0.2679 0.3869 0.044 Uiso 1 1 calc R . .
C30 C 0.5166(4) 0.3391(3) 0.48803(17) 0.0371(11) Uani 1 1 d . . .
H30A H 0.5020 0.3416 0.5265 0.056 Uiso 1 1 calc R . .
H30B H 0.5510 0.3990 0.4779 0.056 Uiso 1 1 calc R . .
H30C H 0.5753 0.2886 0.4837 0.056 Uiso 1 1 calc R . .
C31 C 0.3060(4) 0.4008(3) 0.45791(16) 0.0295(10) Uani 1 1 d . . .
H31A H 0.2276 0.3922 0.4332 0.044 Uiso 1 1 calc R . .
H31B H 0.3441 0.4601 0.4492 0.044 Uiso 1 1 calc R . .
H31C H 0.2901 0.4021 0.4962 0.044 Uiso 1 1 calc R . .
C32 C 0.3835(3) 0.0432(3) 0.58003(15) 0.0258(10) Uani 1 1 d . . .
C33 C 0.3338(4) -0.0557(3) 0.58361(19) 0.0530(15) Uani 1 1 d . . .
H33A H 0.3750 -0.0859 0.6173 0.080 Uiso 1 1 calc R . .
H33B H 0.3500 -0.0918 0.5515 0.080 Uiso 1 1 calc R . .
H33C H 0.2443 -0.0533 0.5844 0.080 Uiso 1 1 calc R . .
C34 C 0.3553(5) 0.1011(4) 0.62870(17) 0.0601(16) Uani 1 1 d . . .
H34A H 0.3970 0.0733 0.6630 0.090 Uiso 1 1 calc R . .
H34B H 0.2656 0.1019 0.6292 0.090 Uiso 1 1 calc R . .
H34C H 0.3850 0.1653 0.6253 0.090 Uiso 1 1 calc R . .
C35 C 0.5244(4) 0.0342(3) 0.58285(17) 0.0405(12) Uani 1 1 d . . .
H35A H 0.5620 0.0966 0.5861 0.061 Uiso 1 1 calc R . .
H35B H 0.5433 0.0037 0.5493 0.061 Uiso 1 1 calc R . .
H35C H 0.5577 -0.0036 0.6150 0.061 Uiso 1 1 calc R . .
C36 C -0.0142(4) 0.4035(3) 0.35030(15) 0.0253(9) Uani 1 1 d . . .
H36 H 0.0675 0.4110 0.3419 0.030 Uiso 1 1 calc R . .
C37 C -0.0808(4) 0.4828(3) 0.36013(15) 0.0318(11) Uani 1 1 d . . .
H37 H -0.0454 0.5434 0.3586 0.038 Uiso 1 1 calc R . .
C38 C -0.1985(4) 0.4719(3) 0.37207(16) 0.0367(11) Uani 1 1 d . . .
H38 H -0.2463 0.5251 0.3789 0.044 Uiso 1 1 calc R . .
C39 C -0.2475(4) 0.3826(3) 0.37413(16) 0.0359(11) Uani 1 1 d . . .
H39 H -0.3289 0.3737 0.3826 0.043 Uiso 1 1 calc R . .
C40 C -0.1760(3) 0.3070(3) 0.36375(15) 0.0247(9) Uani 1 1 d . . .
H40 H -0.2098 0.2458 0.3648 0.030 Uiso 1 1 calc R . .

loop_
_atom_site_aniso_label
_atom_site_aniso_U_11
_atom_site_aniso_U_22
_atom_site_aniso_U_33
_atom_site_aniso_U_23
_atom_site_aniso_U_13
_atom_site_aniso_U_12
Cu1 0.0179(3) 0.0204(3) 0.0169(3) -0.0011(2) 0.00317(19) -0.0022(2)
S1 0.0205(5) 0.0225(6) 0.0202(5) -0.0014(4) 0.0051(4) -0.0056(4)
S2 0.0193(5) 0.0266(6) 0.0233(5) 0.0007(4) 0.0035(4) -0.0061(4)
O1 0.0244(15) 0.0242(15) 0.0125(14) 0.0005(11) 0.0033(11) -0.0059(12)
O2 0.0214(15) 0.0221(15) 0.0181(14) 0.0026(11) -0.0007(11) -0.0028(12)
N1 0.0216(18) 0.0202(19) 0.0228(18) -0.0022(14) 0.0044(15) -0.0052(14)
N2 0.0175(18) 0.0228(19) 0.0176(17) -0.0015(13) 0.0023(13) -0.0018(14)
C1 0.036(3) 0.032(3) 0.042(3) -0.017(2) 0.003(2) 0.012(2)
C2 0.027(2) 0.041(3) 0.027(2) -0.007(2) 0.0038(19) 0.006(2)
C3 0.018(2) 0.027(2) 0.020(2) -0.0054(17) 0.0005(18) -0.0004(18)
C4 0.019(2) 0.032(2) 0.025(2) -0.0003(18) 0.0054(17) 0.0020(18)
C5 0.018(2) 0.016(2) 0.017(2) -0.0016(15) 0.0010(16) -0.0022(16)
C6 0.021(2) 0.018(2) 0.020(2) -0.0021(16) 0.0049(17) 0.0016(17)
C7 0.018(2) 0.016(2) 0.015(2) -0.0012(15) 0.0029(16) 0.0008(16)
C8 0.022(2) 0.020(2) 0.016(2) -0.0012(16) 0.0021(17) -0.0008(17)
C9 0.019(2) 0.020(2) 0.019(2) 0.0020(16) 0.0061(16) -0.0002(17)
C10 0.022(2) 0.017(2) 0.020(2) 0.0044(16) 0.0090(18) 0.0022(16)
C11 0.015(2) 0.024(2) 0.020(2) -0.0028(16) 0.0059(16) -0.0021(17)
C12 0.029(2) 0.030(3) 0.040(3) 0.010(2) 0.008(2) -0.007(2)
C13 0.021(2) 0.044(3) 0.029(2) -0.012(2) 0.0061(19) -0.004(2)
C14 0.026(2) 0.045(3) 0.024(2) -0.0008(19) 0.0062(19) -0.008(2)
C15 0.032(2) 0.027(2) 0.016(2) 0.0029(17) 0.0062(18) -0.0051(19)
C16 0.041(3) 0.074(4) 0.020(2) 0.005(2) 0.014(2) -0.011(2)
C17 0.059(3) 0.030(3) 0.022(2) 0.0038(18) 0.001(2) 0.000(2)
C18 0.046(3) 0.033(3) 0.013(2) 0.0000(18) 0.0114(19) 0.003(2)
C19 0.033(3) 0.021(2) 0.036(2) -0.0046(19) -0.001(2) 0.000(2)
C20 0.024(2) 0.024(2) 0.019(2) -0.0056(18) -0.0059(18) -0.0046(18)
C21 0.036(3) 0.022(2) 0.025(2) -0.0001(17) 0.0023(19) -0.0080(19)
C22 0.016(2) 0.024(2) 0.016(2) -0.0052(16) 0.0011(16) -0.0072(17)
C23 0.019(2) 0.020(2) 0.020(2) -0.0055(17) 0.0072(16) 0.0008(17)
C24 0.018(2) 0.018(2) 0.022(2) -0.0035(16) 0.0054(17) 0.0010(16)
C25 0.017(2) 0.022(2) 0.024(2) -0.0025(17) 0.0000(17) -0.0028(17)
C26 0.020(2) 0.022(2) 0.023(2) 0.0008(17) 0.0032(17) 0.0020(17)
C27 0.026(2) 0.019(2) 0.021(2) 0.0001(17) 0.0094(18) -0.0019(17)
C28 0.019(2) 0.029(2) 0.025(2) 0.0003(17) 0.0004(17) -0.0073(18)
C29 0.026(2) 0.032(3) 0.031(2) 0.0027(19) 0.0115(19) -0.0079(19)
C30 0.037(3) 0.035(3) 0.036(3) 0.006(2) -0.005(2) -0.016(2)
C31 0.036(3) 0.020(2) 0.033(2) -0.0026(18) 0.010(2) -0.0018(19)
C32 0.023(2) 0.032(3) 0.021(2) 0.0061(18) 0.0008(18) -0.0018(18)
C33 0.045(3) 0.046(3) 0.061(3) 0.032(3) -0.019(3) -0.011(2)
C34 0.083(4) 0.071(4) 0.029(3) 0.013(2) 0.018(3) 0.030(3)
C35 0.031(3) 0.056(3) 0.031(3) 0.013(2) -0.005(2) 0.002(2)
C36 0.026(2) 0.024(2) 0.025(2) -0.0026(18) 0.0005(18) -0.0048(19)
C37 0.038(3) 0.026(3) 0.029(2) -0.0039(19) -0.004(2) 0.000(2)
C38 0.037(3) 0.040(3) 0.031(2) -0.012(2) -0.002(2) 0.016(2)
C39 0.018(2) 0.059(3) 0.031(3) -0.012(2) 0.0048(19) 0.003(2)
C40 0.023(2) 0.032(2) 0.019(2) -0.0029(18) 0.0027(17) -0.007(2)

loop_
_atom_type_symbol
_atom_type_description
_atom_type_scat_dispersion_real
_atom_type_scat_dispersion_imag
_atom_type_scat_source
C C 0.0033 0.0016 'International Tables Vol C Tables 4.2.6.8 and 6.1.1.4'
H H 0.0000 0.0000 'International Tables Vol C Tables 4.2.6.8 and 6.1.1.4'
N N 0.0061 0.0033 'International Tables Vol C Tables 4.2.6.8 and 6.1.1.4'
O O 0.0106 0.0060 'International Tables Vol C Tables 4.2.6.8 and 6.1.1.4'
S S 0.1246 0.1234 'International Tables Vol C Tables 4.2.6.8 and 6.1.1.4'
Cu Cu 0.3201 1.2651 'International Tables Vol C Tables 4.2.6.8 and 6.1.1.4'

loop_
_geom_angle_atom_site_label_1
_geom_angle_atom_site_label_2
_geom_angle_atom_site_label_3
_geom_angle
_geom_angle_site_symmetry_1
_geom_angle_site_symmetry_3
_geom_angle_publ_flag
O2 Cu1 O1 176.70(10) . . ?
O2 Cu1 N2 88.63(11) . . ?
O1 Cu1 N2 89.01(11) . . ?
O2 Cu1 N1 91.80(11) . . ?
O1 Cu1 N1 90.45(11) . . ?
N2 Cu1 N1 176.93(12) . . ?
O2 Cu1 S1 94.41(8) . . ?
O1 Cu1 S1 83.55(7) . . ?
N2 Cu1 S1 95.87(9) . . ?
N1 Cu1 S1 81.06(9) . . ?
O2 Cu1 S2 81.05(8) . . ?
O1 Cu1 S2 101.71(7) . . ?
N2 Cu1 S2 102.63(9) . . ?
N1 Cu1 S2 80.44(9) . . ?
S1 Cu1 S2 160.80(4) . . ?
C5 S1 C4 103.84(17) . . ?
C5 S1 Cu1 89.77(12) . . ?
C4 S1 Cu1 92.06(13) . . ?
C22 S2 C21 105.82(18) . . ?
C22 S2 Cu1 90.39(12) . . ?
C21 S2 Cu1 89.12(13) . . ?
C6 O1 Cu1 121.9(2) . . ?
C23 O2 Cu1 123.5(2) . . ?
C3 N1 C20 118.6(3) . . ?
C3 N1 Cu1 121.4(2) . . ?
C20 N1 Cu1 120.0(3) . . ?
C36 N2 C40 117.9(3) . . ?
C36 N2 Cu1 120.2(3) . . ?
C40 N2 Cu1 121.8(3) . . ?
C19 C1 C2 119.1(4) . . ?
C19 C1 H1 120.5 . . ?
C2 C1 H1 120.5 . . ?
C3 C2 C1 119.7(4) . . ?
C3 C2 H2 120.1 . . ?
C1 C2 H2 120.1 . . ?
N1 C3 C2 121.8(4) . . ?
N1 C3 C4 118.9(3) . . ?
C2 C3 C4 119.3(4) . . ?
C3 C4 S1 116.7(3) . . ?
C3 C4 H4A 108.1 . . ?
S1 C4 H4A 108.1 . . ?
C3 C4 H4B 108.1 . . ?
S1 C4 H4B 108.1 . . ?
H4A C4 H4B 107.3 . . ?
C10 C5 C6 123.0(3) . . ?
C10 C5 S1 117.1(3) . . ?
C6 C5 S1 119.7(3) . . ?
O1 C6 C5 123.5(3) . . ?
O1 C6 C7 120.1(3) . . ?
C5 C6 C7 116.4(3) . . ?
C8 C7 C6 117.9(3) . . ?
C8 C7 C11 121.3(3) . . ?
C6 C7 C11 120.8(3) . . ?
C7 C8 C9 125.0(3) . . ?
C7 C8 H8 117.5 . . ?
C9 C8 H8 117.5 . . ?
C10 C9 C8 116.3(3) . . ?
C10 C9 C15 122.5(3) . . ?
C8 C9 C15 121.3(3) . . ?
C9 C10 C5 121.0(3) . . ?
C9 C10 H10 119.5 . . ?
C5 C10 H10 119.5 . . ?
C13 C11 C14 107.2(3) . . ?
C13 C11 C7 111.2(3) . . ?
C14 C11 C7 112.5(3) . . ?
C13 C11 C12 109.7(3) . . ?
C14 C11 C12 107.2(3) . . ?
C7 C11 C12 108.9(3) . . ?
C11 C12 H12A 109.5 . . ?
C11 C12 H12B 109.5 . . ?
H12A C12 H12B 109.5 . . ?
C11 C12 H12C 109.5 . . ?
H12A C12 H12C 109.5 . . ?
H12B C12 H12C 109.5 . . ?
C11 C13 H13A 109.5 . . ?
C11 C13 H13B 109.5 . . ?
H13A C13 H13B 109.5 . . ?
C11 C13 H13C 109.5 . . ?
H13A C13 H13C 109.5 . . ?
H13B C13 H13C 109.5 . . ?
C11 C14 H14A 109.5 . . ?
C11 C14 H14B 109.5 . . ?
H14A C14 H14B 109.5 . . ?
C11 C14 H14C 109.5 . . ?
H14A C14 H14C 109.5 . . ?
H14B C14 H14C 109.5 . . ?
C17 C15 C16 109.2(3) . . ?
C17 C15 C18 108.9(3) . . ?
C16 C15 C18 107.5(3) . . ?
C17 C15 C9 109.6(3) . . ?
C16 C15 C9 111.6(3) . . ?
C18 C15 C9 110.0(3) . . ?
C15 C16 H16A 109.5 . . ?
C15 C16 H16B 109.5 . . ?
H16A C16 H16B 109.5 . . ?
C15 C16 H16C 109.5 . . ?
H16A C16 H16C 109.5 . . ?
H16B C16 H16C 109.5 . . ?
C15 C17 H17A 109.5 . . ?
C15 C17 H17B 109.5 . . ?
H17A C17 H17B 109.5 . . ?
C15 C17 H17C 109.5 . . ?
H17A C17 H17C 109.5 . . ?
H17B C17 H17C 109.5 . . ?
C15 C18 H18A 109.5 . . ?
C15 C18 H18B 109.5 . . ?
H18A C18 H18B 109.5 . . ?
C15 C18 H18C 109.5 . . ?
H18A C18 H18C 109.5 . . ?
H18B C18 H18C 109.5 . . ?
C1 C19 C20 118.9(4) . . ?
C1 C19 H19 120.6 . . ?
C20 C19 H19 120.6 . . ?
N1 C20 C19 122.0(4) . . ?
N1 C20 C21 118.7(3) . . ?
C19 C20 C21 119.3(4) . . ?
C20 C21 S2 116.7(3) . . ?
C20 C21 H21A 108.1 . . ?
S2 C21 H21A 108.1 . . ?
C20 C21 H21B 108.1 . . ?
S2 C21 H21B 108.1 . . ?
H21A C21 H21B 107.3 . . ?
C23 C22 C27 122.4(3) . . ?
C23 C22 S2 117.8(3) . . ?
C27 C22 S2 119.2(3) . . ?
O2 C23 C22 123.3(3) . . ?
O2 C23 C24 119.4(3) . . ?
C22 C23 C24 117.2(3) . . ?
C25 C24 C23 118.1(3) . . ?
C25 C24 C28 122.4(3) . . ?
C23 C24 C28 119.5(3) . . ?
C24 C25 C26 125.1(3) . . ?
C24 C25 H25 117.4 . . ?
C26 C25 H25 117.4 . . ?
C27 C26 C25 116.5(3) . . ?
C27 C26 C32 123.5(3) . . ?
C25 C26 C32 119.9(3) . . ?
C26 C27 C22 120.7(3) . . ?
C26 C27 H27 119.7 . . ?
C22 C27 H27 119.7 . . ?
C31 C28 C24 109.8(3) . . ?
C31 C28 C30 107.5(3) . . ?
C24 C28 C30 112.1(3) . . ?
C31 C28 C29 110.4(3) . . ?
C24 C28 C29 110.9(3) . . ?
C30 C28 C29 106.1(3) . . ?
C28 C29 H29A 109.5 . . ?
C28 C29 H29B 109.5 . . ?
H29A C29 H29B 109.5 . . ?
C28 C29 H29C 109.5 . . ?
H29A C29 H29C 109.5 . . ?
H29B C29 H29C 109.5 . . ?
C28 C30 H30A 109.5 . . ?
C28 C30 H30B 109.5 . . ?
H30A C30 H30B 109.5 . . ?
C28 C30 H30C 109.5 . . ?
H30A C30 H30C 109.5 . . ?
H30B C30 H30C 109.5 . . ?
C28 C31 H31A 109.5 . . ?
C28 C31 H31B 109.5 . . ?
H31A C31 H31B 109.5 . . ?
C28 C31 H31C 109.5 . . ?
H31A C31 H31C 109.5 . . ?
H31B C31 H31C 109.5 . . ?
C33 C32 C34 110.1(4) . . ?
C33 C32 C35 106.5(3) . . ?
C34 C32 C35 109.1(3) . . ?
C33 C32 C26 111.8(3) . . ?
C34 C32 C26 108.6(3) . . ?
C35 C32 C26 110.7(3) . . ?
C32 C33 H33A 109.5 . . ?
C32 C33 H33B 109.5 . . ?
H33A C33 H33B 109.5 . . ?
C32 C33 H33C 109.5 . . ?
H33A C33 H33C 109.5 . . ?
H33B C33 H33C 109.5 . . ?
C32 C34 H34A 109.5 . . ?
C32 C34 H34B 109.5 . . ?
H34A C34 H34B 109.5 . . ?
C32 C34 H34C 109.5 . . ?
H34A C34 H34C 109.5 . . ?
H34B C34 H34C 109.5 . . ?
C32 C35 H35A 109.5 . . ?
C32 C35 H35B 109.5 . . ?
H35A C35 H35B 109.5 . . ?
C32 C35 H35C 109.5 . . ?
H35A C35 H35C 109.5 . . ?
H35B C35 H35C 109.5 . . ?
N2 C36 C37 122.9(4) . . ?
N2 C36 H36 118.6 . . ?
C37 C36 H36 118.6 . . ?
C38 C37 C36 118.6(4) . . ?
C38 C37 H37 120.7 . . ?
C36 C37 H37 120.7 . . ?
C37 C38 C39 119.4(4) . . ?
C37 C38 H38 120.3 . . ?
C39 C38 H38 120.3 . . ?
C40 C39 C38 118.8(4) . . ?
C40 C39 H39 120.6 . . ?
C38 C39 H39 120.6 . . ?
N2 C40 C39 122.4(4) . . ?
N2 C40 H40 118.8 . . ?
C39 C40 H40 118.8 . . ?

loop_
_geom_bond_atom_site_label_1
_geom_bond_atom_site_label_2
_geom_bond_distance
_geom_bond_site_symmetry_2
_geom_bond_publ_flag
Cu1 O2 1.904(2) . ?
Cu1 O1 1.927(2) . ?
Cu1 N2 2.064(3) . ?
Cu1 N1 2.120(3) . ?
Cu1 S1 2.5996(10) . ?
Cu1 S2 2.6316(10) . ?
S1 C5 1.783(3) . ?
S1 C4 1.812(4) . ?
S2 C22 1.782(3) . ?
S2 C21 1.814(4) . ?
O1 C6 1.320(4) . ?
O2 C23 1.327(4) . ?
N1 C3 1.347(5) . ?
N1 C20 1.350(5) . ?
N2 C36 1.338(5) . ?
N2 C40 1.346(5) . ?
C1 C19 1.374(6) . ?
C1 C2 1.382(6) . ?
C1 H1 0.9500 . ?
C2 C3 1.371(5) . ?
C2 H2 0.9500 . ?
C3 C4 1.510(5) . ?
C4 H4A 0.9900 . ?
C4 H4B 0.9900 . ?
C5 C10 1.401(5) . ?
C5 C6 1.402(5) . ?
C6 C7 1.445(5) . ?
C7 C8 1.392(5) . ?
C7 C11 1.535(5) . ?
C8 C9 1.400(5) . ?
C8 H8 0.9500 . ?
C9 C10 1.380(5) . ?
C9 C15 1.542(5) . ?
C10 H10 0.9500 . ?
C11 C13 1.523(5) . ?
C11 C14 1.524(5) . ?
C11 C12 1.545(5) . ?
C12 H12A 0.9800 . ?
C12 H12B 0.9800 . ?
C12 H12C 0.9800 . ?
C13 H13A 0.9800 . ?
C13 H13B 0.9800 . ?
C13 H13C 0.9800 . ?
C14 H14A 0.9800 . ?
C14 H14B 0.9800 . ?
C14 H14C 0.9800 . ?
C15 C17 1.523(5) . ?
C15 C16 1.531(5) . ?
C15 C18 1.535(5) . ?
C16 H16A 0.9800 . ?
C16 H16B 0.9800 . ?
C16 H16C 0.9800 . ?
C17 H17A 0.9800 . ?
C17 H17B 0.9800 . ?
C17 H17C 0.9800 . ?
C18 H18A 0.9800 . ?
C18 H18B 0.9800 . ?
C18 H18C 0.9800 . ?
C19 C20 1.387(5) . ?
C19 H19 0.9500 . ?
C20 C21 1.499(5) . ?
C21 H21A 0.9900 . ?
C21 H21B 0.9900 . ?
C22 C23 1.399(5) . ?
C22 C27 1.405(5) . ?
C23 C24 1.438(5) . ?
C24 C25 1.378(5) . ?
C24 C28 1.536(5) . ?
C25 C26 1.399(5) . ?
C25 H25 0.9500 . ?
C26 C27 1.385(5) . ?
C26 C32 1.541(5) . ?
C27 H27 0.9500 . ?
C28 C31 1.521(5) . ?
C28 C30 1.542(5) . ?
C28 C29 1.542(5) . ?
C29 H29A 0.9800 . ?
C29 H29B 0.9800 . ?
C29 H29C 0.9800 . ?
C30 H30A 0.9800 . ?
C30 H30B 0.9800 . ?
C30 H30C 0.9800 . ?
C31 H31A 0.9800 . ?
C31 H31B 0.9800 . ?
C31 H31C 0.9800 . ?
C32 C33 1.519(5) . ?
C32 C34 1.521(6) . ?
C32 C35 1.533(5) . ?
C33 H33A 0.9800 . ?
C33 H33B 0.9800 . ?
C33 H33C 0.9800 . ?
C34 H34A 0.9800 . ?
C34 H34B 0.9800 . ?
C34 H34C 0.9800 . ?
C35 H35A 0.9800 . ?
C35 H35B 0.9800 . ?
C35 H35C 0.9800 . ?
C36 C37 1.385(5) . ?
C36 H36 0.9500 . ?
C37 C38 1.367(6) . ?
C37 H37 0.9500 . ?
C38 C39 1.386(6) . ?
C38 H38 0.9500 . ?
C39 C40 1.376(5) . ?
C39 H39 0.9500 . ?
C40 H40 0.9500 . ?

loop_
_geom_torsion_atom_site_label_1
_geom_torsion_atom_site_label_2
_geom_torsion_atom_site_label_3
_geom_torsion_atom_site_label_4
_geom_torsion
_geom_torsion_site_symmetry_1
_geom_torsion_site_symmetry_2
_geom_torsion_site_symmetry_3
_geom_torsion_site_symmetry_4
_geom_torsion_publ_flag
O2 Cu1 S1 C5 173.40(14) . . . . ?
O1 Cu1 S1 C5 -9.21(14) . . . . ?
N2 Cu1 S1 C5 -97.53(14) . . . . ?
N1 Cu1 S1 C5 82.27(14) . . . . ?
S2 Cu1 S1 C5 98.04(15) . . . . ?
O2 Cu1 S1 C4 69.56(14) . . . . ?
O1 Cu1 S1 C4 -113.04(14) . . . . ?
N2 Cu1 S1 C4 158.63(14) . . . . ?
N1 Cu1 S1 C4 -21.57(15) . . . . ?
S2 Cu1 S1 C4 -5.79(17) . . . . ?
O2 Cu1 S2 C22 -15.23(14) . . . . ?
O1 Cu1 S2 C22 166.59(14) . . . . ?
N2 Cu1 S2 C22 -101.79(14) . . . . ?
N1 Cu1 S2 C22 78.13(14) . . . . ?
S1 Cu1 S2 C22 62.33(16) . . . . ?
O2 Cu1 S2 C21 -121.05(15) . . . . ?
O1 Cu1 S2 C21 60.78(15) . . . . ?
N2 Cu1 S2 C21 152.40(15) . . . . ?
N1 Cu1 S2 C21 -27.68(15) . . . . ?
S1 Cu1 S2 C21 -43.49(17) . . . . ?
N2 Cu1 O1 C6 103.2(3) . . . . ?
N1 Cu1 O1 C6 -73.8(3) . . . . ?
S1 Cu1 O1 C6 7.2(2) . . . . ?
S2 Cu1 O1 C6 -154.1(2) . . . . ?
N2 Cu1 O2 C23 120.3(3) . . . . ?
N1 Cu1 O2 C23 -62.8(3) . . . . ?
S1 Cu1 O2 C23 -143.9(3) . . . . ?
S2 Cu1 O2 C23 17.3(3) . . . . ?
O2 Cu1 N1 C3 -80.6(3) . . . . ?
O1 Cu1 N1 C3 97.0(3) . . . . ?
S1 Cu1 N1 C3 13.6(2) . . . . ?
S2 Cu1 N1 C3 -161.2(3) . . . . ?
O2 Cu1 N1 C20 101.3(3) . . . . ?
O1 Cu1 N1 C20 -81.2(3) . . . . ?
S1 Cu1 N1 C20 -164.6(3) . . . . ?
S2 Cu1 N1 C20 20.6(2) . . . . ?
O2 Cu1 N2 C36 54.0(3) . . . . ?
O1 Cu1 N2 C36 -123.7(3) . . . . ?
S1 Cu1 N2 C36 -40.3(3) . . . . ?
S2 Cu1 N2 C36 134.5(2) . . . . ?
O2 Cu1 N2 C40 -129.5(3) . . . . ?
O1 Cu1 N2 C40 52.8(3) . . . . ?
S1 Cu1 N2 C40 136.2(3) . . . . ?
S2 Cu1 N2 C40 -49.0(3) . . . . ?
C19 C1 C2 C3 0.1(6) . . . . ?
C20 N1 C3 C2 1.5(5) . . . . ?
Cu1 N1 C3 C2 -176.7(3) . . . . ?
C20 N1 C3 C4 -177.9(3) . . . . ?
Cu1 N1 C3 C4 3.8(4) . . . . ?
C1 C2 C3 N1 -0.9(6) . . . . ?
C1 C2 C3 C4 178.5(3) . . . . ?
N1 C3 C4 S1 -29.2(4) . . . . ?
C2 C3 C4 S1 151.4(3) . . . . ?
C5 S1 C4 C3 -58.6(3) . . . . ?
Cu1 S1 C4 C3 31.7(3) . . . . ?
C4 S1 C5 C10 -80.3(3) . . . . ?
Cu1 S1 C5 C10 -172.4(3) . . . . ?
C4 S1 C5 C6 104.3(3) . . . . ?
Cu1 S1 C5 C6 12.2(3) . . . . ?
Cu1 O1 C6 C5 -0.7(5) . . . . ?
Cu1 O1 C6 C7 179.8(2) . . . . ?
C10 C5 C6 O1 174.2(3) . . . . ?
S1 C5 C6 O1 -10.7(5) . . . . ?
C10 C5 C6 C7 -6.3(5) . . . . ?
S1 C5 C6 C7 168.8(3) . . . . ?
O1 C6 C7 C8 -174.3(3) . . . . ?
C5 C6 C7 C8 6.2(5) . . . . ?
O1 C6 C7 C11 4.2(5) . . . . ?
C5 C6 C7 C11 -175.3(3) . . . . ?
C6 C7 C8 C9 -1.1(6) . . . . ?
C11 C7 C8 C9 -179.6(3) . . . . ?
C7 C8 C9 C10 -4.2(6) . . . . ?
C7 C8 C9 C15 176.1(3) . . . . ?
C8 C9 C10 C5 4.2(5) . . . . ?
C15 C9 C10 C5 -176.0(3) . . . . ?
C6 C5 C10 C9 1.0(6) . . . . ?
S1 C5 C10 C9 -174.2(3) . . . . ?
C8 C7 C11 C13 -126.4(4) . . . . ?
C6 C7 C11 C13 55.1(4) . . . . ?
C8 C7 C11 C14 -6.1(5) . . . . ?
C6 C7 C11 C14 175.4(3) . . . . ?
C8 C7 C11 C12 112.6(4) . . . . ?
C6 C7 C11 C12 -65.9(4) . . . . ?
C10 C9 C15 C17 -103.0(4) . . . . ?
C8 C9 C15 C17 76.7(4) . . . . ?
C10 C9 C15 C16 18.1(5) . . . . ?
C8 C9 C15 C16 -162.2(4) . . . . ?
C10 C9 C15 C18 137.3(4) . . . . ?
C8 C9 C15 C18 -43.0(5) . . . . ?
C2 C1 C19 C20 0.1(6) . . . . ?
C3 N1 C20 C19 -1.2(5) . . . . ?
Cu1 N1 C20 C19 177.0(3) . . . . ?
C3 N1 C20 C21 -179.2(3) . . . . ?
Cu1 N1 C20 C21 -1.0(4) . . . . ?
C1 C19 C20 N1 0.4(6) . . . . ?
C1 C19 C20 C21 178.4(3) . . . . ?
N1 C20 C21 S2 -32.4(4) . . . . ?
C19 C20 C21 S2 149.5(3) . . . . ?
C22 S2 C21 C20 -51.8(3) . . . . ?
Cu1 S2 C21 C20 38.3(3) . . . . ?
C21 S2 C22 C23 104.4(3) . . . . ?
Cu1 S2 C22 C23 15.2(3) . . . . ?
C21 S2 C22 C27 -84.7(3) . . . . ?
Cu1 S2 C22 C27 -173.9(3) . . . . ?
Cu1 O2 C23 C22 -12.3(5) . . . . ?
Cu1 O2 C23 C24 170.9(2) . . . . ?
C27 C22 C23 O2 -177.8(3) . . . . ?
S2 C22 C23 O2 -7.2(5) . . . . ?
C27 C22 C23 C24 -0.9(5) . . . . ?
S2 C22 C23 C24 169.7(3) . . . . ?
O2 C23 C24 C25 178.8(3) . . . . ?
C22 C23 C24 C25 1.8(5) . . . . ?
O2 C23 C24 C28 2.0(5) . . . . ?
C22 C23 C24 C28 -175.0(3) . . . . ?
C23 C24 C25 C26 -1.3(6) . . . . ?
C28 C24 C25 C26 175.4(4) . . . . ?
C24 C25 C26 C27 -0.2(6) . . . . ?
C24 C25 C26 C32 -176.6(3) . . . . ?
C25 C26 C27 C22 1.2(5) . . . . ?
C32 C26 C27 C22 177.4(3) . . . . ?
C23 C22 C27 C26 -0.6(6) . . . . ?
S2 C22 C27 C26 -171.1(3) . . . . ?
C25 C24 C28 C31 -111.6(4) . . . . ?
C23 C24 C28 C31 65.0(4) . . . . ?
C25 C24 C28 C30 7.8(5) . . . . ?
C23 C24 C28 C30 -175.6(3) . . . . ?
C25 C24 C28 C29 126.2(4) . . . . ?
C23 C24 C28 C29 -57.2(4) . . . . ?
C27 C26 C32 C33 18.8(5) . . . . ?
C25 C26 C32 C33 -165.1(4) . . . . ?
C27 C26 C32 C34 -102.9(4) . . . . ?
C25 C26 C32 C34 73.2(5) . . . . ?
C27 C26 C32 C35 137.3(4) . . . . ?
C25 C26 C32 C35 -46.6(5) . . . . ?
C40 N2 C36 C37 0.4(5) . . . . ?
Cu1 N2 C36 C37 177.1(3) . . . . ?
N2 C36 C37 C38 -0.2(6) . . . . ?
C36 C37 C38 C39 0.2(6) . . . . ?
C37 C38 C39 C40 -0.3(6) . . . . ?
C36 N2 C40 C39 -0.6(5) . . . . ?
Cu1 N2 C40 C39 -177.2(3) . . . . ?
C38 C39 C40 N2 0.6(6) . . . . ?
